data_7058500
loop_
_publ_author_name
'Kumar, Rakesh'
'Mutreja, Vishal'
'Sharma, Gyaneshwar'
'Kumar, Sanjeev'
'Ali, Anzar'
'Mehta, S. K.'
'Venugopalan, P.'
'Kataria, Ramesh'
'Sahoo, Subash Chandra'

_publ_section_title
;
 The role of a weakly coordinating thioether group in ligation controlled
 molecular self-assemblies and their inter-conversions in Ni(ii) complexes
 of l-methionine derived ligand
;
_journal_issue 28
_journal_name_full 'New Journal of Chemistry'
_journal_page_first 11222
_journal_paper_doi 10.1039/C9NJ02573A
_journal_volume 43
_journal_year 2019
_chemical_absolute_configuration syn
_chemical_formula_moiety 'C29 H40 N3 Ni2 O9 S2, C2 H8 N O, 2(H2 O)'
_chemical_formula_sum 'C31 H52 N4 Ni2 O12 S2'
_chemical_formula_weight 854.30
_space_group_crystal_system tetragonal
_space_group_IT_number 78
_space_group_name_Hall 'P 4cw'
_space_group_name_H-M_alt 'P 43'
_symmetry_space_group_name_Hall 'P 4cw'
_symmetry_space_group_name_H-M 'P 43'
_atom_sites_solution_hydrogens mixed
_atom_sites_solution_primary direct
_audit_creation_date 2019-04-30
_audit_creation_method
;
Olex2 1.2-ac3
(compiled 2017.02.24 svn.r3390 for Rigaku Oxford Diffraction, GUI svn.r5318)
;
_audit_update_record
;
2019-05-09 deposited with the CCDC.    2019-06-18 downloaded from the CCDC.
;
_cell_angle_alpha 90
_cell_angle_beta 90
_cell_angle_gamma 90
_cell_formula_units_Z 4
_cell_length_a 10.60766(15)
_cell_length_b 10.60766(15)
_cell_length_c 34.4981(8)
_cell_measurement_reflns_used 21054
_cell_measurement_temperature 293(2)
_cell_measurement_theta_max 27.2280
_cell_measurement_theta_min 3.5070
_cell_volume 3881.81(12)
_computing_cell_refinement 'CrysAlisPro 1.171.39.31d (Rigaku OD, 2017)'
_computing_data_collection 'CrysAlisPro 1.171.39.31d (Rigaku OD, 2017)'
_computing_data_reduction 'CrysAlisPro 1.171.39.31d (Rigaku OD, 2017)'
_computing_molecular_graphics 'Olex2 (Dolomanov et al., 2009)'
_computing_publication_material 'Olex2 (Dolomanov et al., 2009)'
_computing_structure_refinement 'ShelXL (Sheldrick, 2015)'
_computing_structure_solution 'SIR2004 (Burla et al., 2007)'
_diffrn_ambient_temperature 293(2)
_diffrn_detector_type HyPix3000
_diffrn_measured_fraction_theta_full 0.994
_diffrn_measured_fraction_theta_max 0.944
_diffrn_measurement_details
;
List of Runs (angles in degrees, time in seconds):

  # Type    Start    End  Width  t~exp~   \w     \q     \k     \f   Frames
#--------------------------------------------------------------------------
  1  \w    -59.00  -1.00   0.50   15.00    --   -9.91 -38.00-128.00  116
  2  \w    -45.00   7.00   0.50   15.00    --   -9.91 113.00 105.00  104
  3  \w     -3.00  49.00   0.50   15.00    --   10.22-113.00  13.00  104
  4  \w     28.00  54.00   0.50   15.00    --   -9.91  77.00-180.00   52
  5  \w    -35.00  -3.00   0.50   15.00    --   -9.91 125.00 -30.00   64
  6  \w    -35.00  22.00   0.50   15.00    --   -9.91  77.00-180.00  114
  7  \w      3.00  28.00   0.50   15.00    --   10.22  87.00-146.00   50
  8  \w    -60.00  21.00   0.50   15.00    --   10.22 -19.00  60.00  162
;
_diffrn_measurement_device 'four-circle diffractometer'
_diffrn_measurement_device_type 'SuperNova, Single source at offset/far, HyPix3000'
_diffrn_measurement_method '\w scans'
_diffrn_radiation_probe x-ray
_diffrn_radiation_type MoK\a
_diffrn_radiation_wavelength 0.71073
_diffrn_reflns_av_R_equivalents 0.0503
_diffrn_reflns_av_unetI/netI 0.0354
_diffrn_reflns_Laue_measured_fraction_full 0.994
_diffrn_reflns_Laue_measured_fraction_max 0.944
_diffrn_reflns_limit_h_max 13
_diffrn_reflns_limit_h_min -12
_diffrn_reflns_limit_k_max 13
_diffrn_reflns_limit_k_min -13
_diffrn_reflns_limit_l_max 43
_diffrn_reflns_limit_l_min -41
_diffrn_reflns_number 27372
_diffrn_reflns_point_group_measured_fraction_full 0.863
_diffrn_reflns_point_group_measured_fraction_max 0.796
_diffrn_reflns_theta_full 25.242
_diffrn_reflns_theta_max 27.409
_diffrn_reflns_theta_min 3.243
_diffrn_source 'microfocused sealed tube X-ray'
_diffrn_source_type 'supernova Mo X-ray'
_exptl_absorpt_coefficient_mu 1.140
_exptl_absorpt_correction_T_max 1.00000
_exptl_absorpt_correction_T_min 0.76087
_exptl_absorpt_correction_type multi-scan
_exptl_absorpt_process_details
;
CrysAlisPro 1.171.39.31d (Rigaku Oxford Diffraction, 2017)
Empirical absorption correction using spherical harmonics,
 implemented in SCALE3 ABSPACK scaling algorithm.
;
_exptl_crystal_colour green
_exptl_crystal_colour_primary green
_exptl_crystal_density_diffrn 1.462
_exptl_crystal_description block
_exptl_crystal_F_000 1800
_exptl_crystal_recrystallization_method slowevaporation
_exptl_crystal_size_max 0.3
_exptl_crystal_size_mid 0.23
_exptl_crystal_size_min 0.2
_refine_diff_density_max 0.348
_refine_diff_density_min -0.359
_refine_diff_density_rms 0.047
_refine_ls_abs_structure_details
;
 Flack x determined using 2432 quotients [(I+)-(I-)]/[(I+)+(I-)]
 (Parsons, Flack and Wagner, Acta Cryst. B69 (2013) 249-259).
;
_refine_ls_abs_structure_Flack -0.013(9)
_refine_ls_extinction_method none
_refine_ls_goodness_of_fit_ref 1.121
_refine_ls_hydrogen_treatment mixed
_refine_ls_matrix_type full
_refine_ls_number_parameters 478
_refine_ls_number_reflns 7052
_refine_ls_number_restraints 1
_refine_ls_restrained_S_all 1.121
_refine_ls_R_factor_all 0.0368
_refine_ls_R_factor_gt 0.0317
_refine_ls_shift/su_max 0.000
_refine_ls_shift/su_mean 0.000
_refine_ls_structure_factor_coef Fsqd
_refine_ls_weighting_details 'w=1/[\s^2^(Fo^2^)+(0.0325P)^2^+2.8695P] where P=(Fo^2^+2Fc^2^)/3'
_refine_ls_weighting_scheme calc
_refine_ls_wR_factor_gt 0.0754
_refine_ls_wR_factor_ref 0.0871
_reflns_Friedel_coverage 0.660
_reflns_Friedel_fraction_full 0.728
_reflns_Friedel_fraction_max 0.644
_reflns_number_gt 6581
_reflns_number_total 7052
_reflns_threshold_expression 'I > 2\s(I)'
_cod_data_source_file c9nj02573a2.cif
_cod_data_source_block 2b
_cod_depositor_comments 'Adding full bibliography for 7058499--7058502.cif.'
_cod_original_cell_volume 3881.81(14)
_cod_database_code 7058500
_shelx_shelxl_version_number 2018/3
_shelx_space_group_comment
;
The symmetry employed for this shelxl refinement is uniquely defined
by the following loop, which should always be used as a source of
symmetry information in preference to the above space-group names.
They are only intended as comments.
;
_olex2_refinement_description
;
1. Fixed Uiso
 At 1.2 times of:
  All C(H) groups, All C(H,H) groups, All N(H) groups, All N(H,H,H) groups
 At 1.5 times of:
  All C(H,H,H) groups, All O(H) groups, All O(H,H) groups
2.a Free rotating group:
 O12(H12A,H12B)
2.b Ternary CH refined with riding coordinates:
 N2(H2), N1(H1), C2(H2A), C14(H14)
2.c Secondary CH2 refined with riding coordinates:
 C18(H18A,H18B), C3(H3A,H3B), C6(H6A,H6B), C15(H15A,H15B), C30(H30A,H30B),
 C4(H4A,H4B), C16(H16A,H16B), C31(H31A,H31B)
2.d Aromatic/amide H refined with riding coordinates:
 C27(H27), C9(H9), C21(H21), C24(H24), C12(H12), C23(H23), C22(H22), C11(H11),
 C10(H10)
2.e Idealised Me refined as rotating group:
 N4(H4C,H4D,H4E), C26(H26A,H26B,H26C), C17(H17A,H17B,H17C), C29(H29A,H29B,
 H29C), C28(H28A,H28B,H28C), C5(H5A,H5B,H5C)
2.f Idealised tetrahedral OH refined as rotating group:
 O10(H10A)
;
_olex2_submission_special_instructions 'No special instructions were received'
_oxdiff_exptl_absorpt_empirical_details
;
Empirical correction (ABSPACK) includes:
- Absorption correction using spherical harmonics
- Frame scaling
;

loop_
_space_group_symop_operation_xyz
'x, y, z'
'-x, -y, z+1/2'
'-y, x, z+3/4'
'y, -x, z+1/4'

loop_
_atom_site_label
_atom_site_type_symbol
_atom_site_fract_x
_atom_site_fract_y
_atom_site_fract_z
_atom_site_U_iso_or_equiv
_atom_site_adp_type
_atom_site_occupancy
_atom_site_site_symmetry_order
_atom_site_calc_flag
_atom_site_refinement_flags_posn
Ni1 Ni 0.84517(5) 0.71079(5) 0.50545(2) 0.02762(14) Uani 1 1 d .
Ni2 Ni 1.06200(5) 0.53298(5) 0.52309(2) 0.02748(14) Uani 1 1 d .
S2 S 1.15785(13) 0.43932(14) 0.58212(4) 0.0422(3) Uani 1 1 d .
S1 S 0.31603(19) 0.9400(2) 0.45774(6) 0.0774(6) Uani 1 1 d .
O7 O 0.9815(3) 0.8323(3) 0.52725(11) 0.0367(8) Uani 1 1 d .
O1 O 0.6951(3) 0.5971(3) 0.48995(11) 0.0340(8) Uani 1 1 d .
O6 O 0.9809(3) 0.6161(3) 0.47576(9) 0.0296(7) Uani 1 1 d .
O9 O 0.8200(3) 0.8380(3) 0.46002(11) 0.0409(9) Uani 1 1 d .
O8 O 1.1425(3) 0.6998(3) 0.53807(11) 0.0370(8) Uani 1 1 d .
O4 O 0.9983(3) 0.3580(3) 0.50775(11) 0.0357(8) Uani 1 1 d .
O3 O 0.8958(3) 0.5883(3) 0.54801(10) 0.0330(8) Uani 1 1 d .
O2 O 0.4968(3) 0.5498(3) 0.50453(13) 0.0454(9) Uani 1 1 d .
N2 N 1.2158(4) 0.4728(4) 0.49069(12) 0.0318(9) Uani 1 1 d .
H2 H 1.292894 0.502686 0.503365 0.038 Uiso 1 1 calc R
N1 N 0.7029(4) 0.7935(4) 0.53909(12) 0.0328(9) Uani 1 1 d .
H1 H 0.707347 0.885081 0.535570 0.039 Uiso 1 1 calc R
O5 O 1.0563(4) 0.1768(4) 0.48089(17) 0.0662(13) Uani 1 1 d .
N4 N 0.7437(4) 0.3405(4) 0.49553(15) 0.0439(11) Uani 1 1 d .
H4C H 0.720849 0.420122 0.491476 0.053 Uiso 1 1 calc GR
H4D H 0.826559 0.336928 0.499470 0.053 Uiso 1 1 calc GR
H4E H 0.703685 0.310695 0.516272 0.053 Uiso 1 1 calc GR
N3 N 0.9155(5) 0.9576(5) 0.41456(15) 0.0532(13) Uani 1 1 d .
C25 C 1.0930(5) 0.8067(5) 0.53798(15) 0.0344(11) Uani 1 1 d .
C8 C 0.8140(4) 0.5441(4) 0.57373(13) 0.0286(10) Uani 1 1 d .
O10 O 0.5216(5) 0.3812(5) 0.44318(15) 0.0695(14) Uani 1 1 d .
H10A H 0.515980 0.426841 0.462284 0.104 Uiso 1 1 calc GR
C20 C 0.9803(4) 0.5573(4) 0.44189(13) 0.0288(10) Uani 1 1 d .
C19 C 1.0933(5) 0.5009(5) 0.42863(14) 0.0335(11) Uani 1 1 d .
C2 C 0.5772(4) 0.7499(5) 0.52543(16) 0.0347(11) Uani 1 1 d .
H2A H 0.519888 0.742731 0.547606 0.042 Uiso 1 1 calc R
C7 C 0.7241(4) 0.6274(5) 0.58958(15) 0.0349(11) Uani 1 1 d .
C27 C 0.9141(6) 0.8805(7) 0.44457(19) 0.0536(16) Uani 1 1 d .
H27 H 0.991554 0.856522 0.454808 0.064 Uiso 1 1 calc R
C1 C 0.5900(4) 0.6218(5) 0.50580(15) 0.0329(10) Uani 1 1 d .
C9 C 0.8131(5) 0.4192(5) 0.58578(16) 0.0387(12) Uani 1 1 d .
H9 H 0.871475 0.363315 0.575317 0.046 Uiso 1 1 calc R
O11 O 0.8938(7) 1.0730(7) 0.5362(3) 0.097(3) Uani 1 1 d .
C21 C 0.8729(5) 0.5491(5) 0.41875(15) 0.0371(11) Uani 1 1 d .
H21 H 0.798564 0.587376 0.426854 0.044 Uiso 1 1 calc R
C13 C 1.0797(5) 0.2839(5) 0.49224(17) 0.0390(12) Uani 1 1 d .
C24 C 1.0922(6) 0.4357(5) 0.39409(17) 0.0453(13) Uani 1 1 d .
H24 H 1.166191 0.397792 0.385522 0.054 Uiso 1 1 calc R
C12 C 0.6375(5) 0.5790(6) 0.61652(17) 0.0474(14) Uani 1 1 d .
H12 H 0.577133 0.632934 0.626870 0.057 Uiso 1 1 calc R
C18 C 1.2131(5) 0.5235(5) 0.45032(15) 0.0364(11) Uani 1 1 d .
H18A H 1.281920 0.485940 0.435860 0.044 Uiso 1 1 calc R
H18B H 1.228076 0.613636 0.451376 0.044 Uiso 1 1 calc R
C23 C 0.9836(6) 0.4249(6) 0.37158(19) 0.0529(15) Uani 1 1 d .
H23 H 0.984008 0.378182 0.348760 0.064 Uiso 1 1 calc R
C3 C 0.5249(5) 0.8489(5) 0.4965(2) 0.0502(15) Uani 1 1 d .
H3A H 0.512200 0.927936 0.510102 0.060 Uiso 1 1 calc R
H3B H 0.587081 0.863261 0.476372 0.060 Uiso 1 1 calc R
C26 C 1.1720(6) 0.9146(6) 0.5525(2) 0.0570(17) Uani 1 1 d .
H26A H 1.147620 0.990640 0.539394 0.086 Uiso 1 1 calc GR
H26B H 1.259290 0.897427 0.547425 0.086 Uiso 1 1 calc GR
H26C H 1.159400 0.924475 0.579866 0.086 Uiso 1 1 calc GR
C6 C 0.7267(5) 0.7650(5) 0.58088(15) 0.0389(12) Uani 1 1 d .
H6A H 0.808417 0.798669 0.588145 0.047 Uiso 1 1 calc R
H6B H 0.663423 0.807091 0.596503 0.047 Uiso 1 1 calc R
O12 O 0.6514(6) 1.1287(7) 0.54627(18) 0.0916(18) Uani 1 1 d .
H12A H 0.608105 1.103374 0.565522 0.137 Uiso 1 1 d G
H12B H 0.727638 1.105805 0.549174 0.137 Uiso 1 1 d G
C22 C 0.8755(6) 0.4849(5) 0.38393(18) 0.0464(14) Uani 1 1 d .
H22 H 0.803442 0.482129 0.368606 0.056 Uiso 1 1 calc R
C15 C 1.2846(5) 0.2827(6) 0.52751(19) 0.0492(14) Uani 1 1 d .
H15A H 1.307840 0.195833 0.522430 0.059 Uiso 1 1 calc R
H15B H 1.362099 0.330149 0.530688 0.059 Uiso 1 1 calc R
C14 C 1.2155(5) 0.3340(5) 0.49165(16) 0.0376(12) Uani 1 1 d .
H14 H 1.257750 0.302405 0.468327 0.045 Uiso 1 1 calc R
C30 C 0.7108(6) 0.2639(6) 0.46144(19) 0.0519(15) Uani 1 1 d .
H30A H 0.738911 0.177944 0.465475 0.062 Uiso 1 1 calc R
H30B H 0.754031 0.296913 0.438841 0.062 Uiso 1 1 calc R
C4 C 0.4023(6) 0.8094(6) 0.4779(2) 0.0584(17) Uani 1 1 d .
H4A H 0.350270 0.767836 0.497189 0.070 Uiso 1 1 calc R
H4B H 0.419902 0.749008 0.457536 0.070 Uiso 1 1 calc R
C11 C 0.6382(6) 0.4557(6) 0.62818(19) 0.0546(16) Uani 1 1 d .
H11 H 0.579454 0.426383 0.646056 0.066 Uiso 1 1 calc R
C10 C 0.7280(5) 0.3759(6) 0.61282(18) 0.0484(14) Uani 1 1 d .
H10 H 0.731025 0.292195 0.620793 0.058 Uiso 1 1 calc R
C17 C 1.3036(6) 0.5213(7) 0.5916(2) 0.0631(19) Uani 1 1 d .
H17A H 1.352030 0.526493 0.568143 0.095 Uiso 1 1 calc GR
H17B H 1.350906 0.476205 0.610872 0.095 Uiso 1 1 calc GR
H17C H 1.285583 0.604697 0.600843 0.095 Uiso 1 1 calc GR
C16 C 1.2133(6) 0.2869(6) 0.56533(18) 0.0502(15) Uani 1 1 d .
H16A H 1.267199 0.251752 0.585296 0.060 Uiso 1 1 calc R
H16B H 1.140750 0.231786 0.562960 0.060 Uiso 1 1 calc R
C29 C 0.8019(7) 0.9981(7) 0.3959(2) 0.070(2) Uani 1 1 d .
H29A H 0.802577 0.971305 0.369325 0.106 Uiso 1 1 calc GR
H29B H 0.796285 1.088375 0.396992 0.106 Uiso 1 1 calc GR
H29C H 0.730524 0.961811 0.408893 0.106 Uiso 1 1 calc GR
C28 C 1.0328(8) 1.0055(12) 0.3979(3) 0.116(4) Uani 1 1 d .
H28A H 1.103251 0.968800 0.411217 0.175 Uiso 1 1 calc GR
H28B H 1.035514 1.095546 0.400618 0.175 Uiso 1 1 calc GR
H28C H 1.036600 0.983697 0.370918 0.175 Uiso 1 1 calc GR
C31 C 0.5707(6) 0.2645(6) 0.4541(2) 0.0633(18) Uani 1 1 d .
H31A H 0.551985 0.203655 0.433959 0.076 Uiso 1 1 calc R
H31B H 0.528112 0.236939 0.477546 0.076 Uiso 1 1 calc R
C5 C 0.4004(8) 0.9689(8) 0.4144(2) 0.080(2) Uani 1 1 d .
H5A H 0.397122 0.895408 0.398229 0.119 Uiso 1 1 calc GR
H5B H 0.486594 0.987985 0.420541 0.119 Uiso 1 1 calc GR
H5C H 0.363237 1.038968 0.401034 0.119 Uiso 1 1 calc GR
H11A H 0.912(11) 1.014(11) 0.533(3) 0.12(5) Uiso 1 1 d .
H11B H 0.942(10) 1.108(10) 0.522(3) 0.12(4) Uiso 1 1 d .

loop_
_atom_site_aniso_label
_atom_site_aniso_U_11
_atom_site_aniso_U_22
_atom_site_aniso_U_33
_atom_site_aniso_U_23
_atom_site_aniso_U_13
_atom_site_aniso_U_12
Ni1 0.0234(3) 0.0265(3) 0.0330(3) 0.0018(3) -0.0010(2) -0.0001(2)
Ni2 0.0207(3) 0.0299(3) 0.0319(3) 0.0043(3) -0.0005(2) -0.0006(2)
S2 0.0333(7) 0.0531(8) 0.0403(7) 0.0127(6) -0.0010(6) 0.0018(6)
S1 0.0615(11) 0.1051(16) 0.0656(12) 0.0168(11) -0.0041(9) 0.0353(11)
O7 0.0344(19) 0.0303(18) 0.045(2) 0.0040(16) -0.0058(16) -0.0048(14)
O1 0.0231(17) 0.0318(18) 0.047(2) -0.0057(15) 0.0008(15) -0.0001(13)
O6 0.0259(17) 0.0355(18) 0.0274(17) -0.0013(14) -0.0026(13) 0.0040(13)
O9 0.035(2) 0.044(2) 0.043(2) 0.0127(17) -0.0029(16) 0.0024(16)
O8 0.0299(18) 0.035(2) 0.046(2) 0.0010(16) -0.0033(16) -0.0053(15)
O4 0.0252(16) 0.0327(18) 0.049(2) 0.0012(16) 0.0000(16) -0.0003(13)
O3 0.0248(17) 0.0365(19) 0.0378(19) 0.0091(15) 0.0070(14) 0.0025(14)
O2 0.0265(17) 0.042(2) 0.068(3) -0.008(2) 0.0063(18) -0.0071(15)
N2 0.0214(19) 0.038(2) 0.036(2) 0.0071(18) 0.0000(16) 0.0000(16)
N1 0.033(2) 0.028(2) 0.037(2) -0.0004(17) -0.0047(18) 0.0004(16)
O5 0.058(3) 0.037(2) 0.104(4) -0.017(2) 0.017(3) -0.0051(19)
N4 0.030(2) 0.039(2) 0.063(3) -0.006(2) -0.007(2) 0.0001(18)
N3 0.050(3) 0.067(3) 0.042(3) 0.020(2) -0.008(2) -0.006(2)
C25 0.033(3) 0.040(3) 0.031(2) -0.001(2) 0.002(2) -0.008(2)
C8 0.028(2) 0.036(3) 0.022(2) 0.0026(19) -0.0010(18) -0.0038(19)
O10 0.071(3) 0.070(3) 0.067(3) -0.017(2) -0.023(3) 0.015(3)
C20 0.028(2) 0.032(3) 0.027(2) 0.0016(19) 0.0023(19) 0.0011(18)
C19 0.031(3) 0.036(3) 0.034(3) 0.007(2) 0.003(2) 0.001(2)
C2 0.027(2) 0.037(3) 0.040(3) -0.005(2) 0.005(2) 0.0045(19)
C7 0.027(3) 0.045(3) 0.033(3) -0.004(2) -0.001(2) 0.002(2)
C27 0.037(3) 0.072(4) 0.052(4) 0.024(3) -0.006(3) 0.003(3)
C1 0.025(2) 0.035(3) 0.039(3) 0.001(2) -0.002(2) 0.0014(19)
C9 0.035(3) 0.038(3) 0.043(3) 0.006(2) 0.004(2) -0.001(2)
O11 0.091(5) 0.045(3) 0.154(7) 0.010(4) 0.045(5) 0.014(3)
C21 0.031(3) 0.042(3) 0.038(3) -0.002(2) -0.001(2) 0.005(2)
C13 0.037(3) 0.033(3) 0.047(3) 0.002(2) 0.002(2) 0.002(2)
C24 0.043(3) 0.050(3) 0.043(3) -0.006(3) 0.007(2) 0.012(3)
C12 0.034(3) 0.062(4) 0.046(3) -0.001(3) 0.010(2) 0.002(3)
C18 0.025(2) 0.047(3) 0.037(3) 0.010(2) 0.004(2) -0.002(2)
C23 0.056(4) 0.056(4) 0.046(4) -0.018(3) 0.003(3) 0.005(3)
C3 0.037(3) 0.040(3) 0.074(4) -0.005(3) -0.007(3) 0.008(2)
C26 0.049(4) 0.053(4) 0.069(4) -0.023(3) -0.002(3) -0.012(3)
C6 0.040(3) 0.038(3) 0.038(3) -0.011(2) 0.002(2) 0.003(2)
O12 0.083(4) 0.106(5) 0.085(4) -0.006(3) 0.016(3) -0.014(4)
C22 0.042(3) 0.048(3) 0.049(3) -0.008(3) -0.007(3) 0.004(2)
C15 0.034(3) 0.047(3) 0.067(4) 0.017(3) 0.004(3) 0.013(2)
C14 0.029(3) 0.036(3) 0.048(3) 0.001(2) 0.008(2) 0.005(2)
C30 0.053(4) 0.044(3) 0.059(4) -0.011(3) -0.003(3) 0.000(3)
C4 0.039(3) 0.067(4) 0.069(4) 0.008(3) -0.006(3) 0.004(3)
C11 0.041(3) 0.070(4) 0.052(4) 0.015(3) 0.013(3) -0.009(3)
C10 0.043(3) 0.051(3) 0.051(3) 0.019(3) 0.009(3) -0.008(3)
C17 0.042(4) 0.080(5) 0.068(5) 0.010(4) -0.018(3) -0.011(3)
C16 0.043(3) 0.051(4) 0.056(4) 0.023(3) 0.005(3) 0.012(3)
C29 0.081(5) 0.072(5) 0.058(4) 0.025(4) -0.016(4) 0.008(4)
C28 0.071(6) 0.196(11) 0.083(6) 0.085(7) -0.002(5) -0.028(6)
C31 0.062(4) 0.056(4) 0.072(5) -0.020(3) -0.016(4) -0.011(3)
C5 0.090(6) 0.081(6) 0.068(5) -0.003(4) 0.003(4) -0.012(4)

loop_
_atom_type_symbol
_atom_type_description
_atom_type_scat_dispersion_real
_atom_type_scat_dispersion_imag
_atom_type_scat_source
C C 0.0033 0.0016 'International Tables Vol C Tables 4.2.6.8 and 6.1.1.4'
H H 0.0000 0.0000 'International Tables Vol C Tables 4.2.6.8 and 6.1.1.4'
N N 0.0061 0.0033 'International Tables Vol C Tables 4.2.6.8 and 6.1.1.4'
Ni Ni 0.3393 1.1124 'International Tables Vol C Tables 4.2.6.8 and 6.1.1.4'
O O 0.0106 0.0060 'International Tables Vol C Tables 4.2.6.8 and 6.1.1.4'
S S 0.1246 0.1234 'International Tables Vol C Tables 4.2.6.8 and 6.1.1.4'

loop_
_geom_angle_atom_site_label_1
_geom_angle_atom_site_label_2
_geom_angle_atom_site_label_3
_geom_angle
O7 Ni1 O9 87.71(14)
O7 Ni1 N1 92.35(15)
O1 Ni1 O7 172.41(15)
O1 Ni1 O9 94.83(15)
O1 Ni1 N1 80.39(14)
O6 Ni1 O7 89.76(14)
O6 Ni1 O1 97.30(13)
O6 Ni1 O9 91.82(14)
O6 Ni1 O3 82.01(13)
O6 Ni1 N1 174.78(15)
O9 Ni1 N1 93.03(15)
O3 Ni1 O7 87.20(14)
O3 Ni1 O1 91.00(14)
O3 Ni1 O9 172.02(14)
O3 Ni1 N1 93.32(15)
O6 Ni2 S2 177.74(10)
O6 Ni2 O3 81.36(13)
O6 Ni2 N2 91.90(14)
O8 Ni2 S2 88.15(11)
O8 Ni2 O6 90.25(14)
O8 Ni2 O4 174.44(14)
O8 Ni2 O3 90.32(14)
O8 Ni2 N2 94.27(16)
O4 Ni2 S2 89.11(11)
O4 Ni2 O6 92.62(14)
O4 Ni2 O3 94.82(14)
O4 Ni2 N2 80.88(15)
O3 Ni2 S2 97.05(11)
O3 Ni2 N2 171.87(16)
N2 Ni2 S2 89.81(12)
C17 S2 Ni2 107.9(2)
C17 S2 C16 102.1(3)
C16 S2 Ni2 103.1(2)
C5 S1 C4 101.7(4)
C25 O7 Ni1 128.5(3)
C1 O1 Ni1 116.4(3)
Ni1 O6 Ni2 96.23(13)
C20 O6 Ni1 132.4(3)
C20 O6 Ni2 120.2(3)
C27 O9 Ni1 117.6(4)
C25 O8 Ni2 127.8(3)
C13 O4 Ni2 116.2(3)
Ni1 O3 Ni2 96.16(14)
C8 O3 Ni1 122.4(3)
C8 O3 Ni2 138.0(3)
Ni2 N2 H2 108.4
C18 N2 Ni2 112.1(3)
C18 N2 H2 108.4
C14 N2 Ni2 107.1(3)
C14 N2 H2 108.4
C14 N2 C18 112.4(4)
Ni1 N1 H1 108.2
C2 N1 Ni1 109.9(3)
C2 N1 H1 108.2
C2 N1 C6 113.2(4)
C6 N1 Ni1 109.1(3)
C6 N1 H1 108.2
H4C N4 H4D 109.5
H4C N4 H4E 109.5
H4D N4 H4E 109.5
C30 N4 H4C 109.5
C30 N4 H4D 109.5
C30 N4 H4E 109.5
C27 N3 C29 121.9(6)
C27 N3 C28 122.3(6)
C29 N3 C28 115.8(6)
O7 C25 C26 117.0(5)
O8 C25 O7 125.9(5)
O8 C25 C26 117.1(5)
O3 C8 C7 118.8(4)
O3 C8 C9 122.8(4)
C9 C8 C7 118.5(4)
C31 O10 H10A 109.5
O6 C20 C19 118.7(4)
O6 C20 C21 122.6(4)
C21 C20 C19 118.7(4)
C20 C19 C18 119.4(5)
C24 C19 C20 119.0(5)
C24 C19 C18 121.4(5)
N1 C2 H2A 109.4
N1 C2 C1 109.7(4)
N1 C2 C3 108.3(4)
C1 C2 H2A 109.4
C1 C2 C3 110.5(5)
C3 C2 H2A 109.4
C8 C7 C6 121.5(4)
C12 C7 C8 118.0(5)
C12 C7 C6 120.3(5)
O9 C27 N3 125.6(6)
O9 C27 H27 117.2
N3 C27 H27 117.2
O1 C1 C2 117.0(4)
O2 C1 O1 123.6(5)
O2 C1 C2 119.3(4)
C8 C9 H9 119.2
C10 C9 C8 121.7(5)
C10 C9 H9 119.2
H11A O11 H11B 98(10)
C20 C21 H21 119.6
C22 C21 C20 120.8(5)
C22 C21 H21 119.6
O4 C13 C14 115.1(4)
O5 C13 O4 124.3(5)
O5 C13 C14 120.4(5)
C19 C24 H24 119.0
C19 C24 C23 122.0(5)
C23 C24 H24 119.0
C7 C12 H12 118.6
C11 C12 C7 122.7(5)
C11 C12 H12 118.6
N2 C18 C19 115.2(4)
N2 C18 H18A 108.5
N2 C18 H18B 108.5
C19 C18 H18A 108.5
C19 C18 H18B 108.5
H18A C18 H18B 107.5
C24 C23 H23 120.8
C22 C23 C24 118.5(6)
C22 C23 H23 120.8
C2 C3 H3A 108.9
C2 C3 H3B 108.9
H3A C3 H3B 107.8
C4 C3 C2 113.2(5)
C4 C3 H3A 108.9
C4 C3 H3B 108.9
C25 C26 H26A 109.5
C25 C26 H26B 109.5
C25 C26 H26C 109.5
H26A C26 H26B 109.5
H26A C26 H26C 109.5
H26B C26 H26C 109.5
N1 C6 H6A 109.0
N1 C6 H6B 109.0
C7 C6 N1 112.9(4)
C7 C6 H6A 109.0
C7 C6 H6B 109.0
H6A C6 H6B 107.8
H12A O12 H12B 109.4
C21 C22 H22 119.6
C23 C22 C21 120.9(5)
C23 C22 H22 119.6
H15A C15 H15B 107.3
C14 C15 H15A 108.2
C14 C15 H15B 108.2
C16 C15 H15A 108.2
C16 C15 H15B 108.2
C16 C15 C14 116.5(4)
N2 C14 C13 110.4(4)
N2 C14 C15 111.7(5)
N2 C14 H14 108.8
C13 C14 C15 108.3(4)
C13 C14 H14 108.8
C15 C14 H14 108.8
N4 C30 H30A 109.3
N4 C30 H30B 109.3
N4 C30 C31 111.5(5)
H30A C30 H30B 108.0
C31 C30 H30A 109.3
C31 C30 H30B 109.3
S1 C4 H4A 109.0
S1 C4 H4B 109.0
C3 C4 S1 112.9(5)
C3 C4 H4A 109.0
C3 C4 H4B 109.0
H4A C4 H4B 107.8
C12 C11 H11 120.8
C12 C11 C10 118.5(5)
C10 C11 H11 120.8
C9 C10 C11 120.5(6)
C9 C10 H10 119.7
C11 C10 H10 119.7
S2 C17 H17A 109.5
S2 C17 H17B 109.5
S2 C17 H17C 109.5
H17A C17 H17B 109.5
H17A C17 H17C 109.5
H17B C17 H17C 109.5
S2 C16 H16A 107.9
S2 C16 H16B 107.9
C15 C16 S2 117.7(4)
C15 C16 H16A 107.9
C15 C16 H16B 107.9
H16A C16 H16B 107.2
N3 C29 H29A 109.5
N3 C29 H29B 109.5
N3 C29 H29C 109.5
H29A C29 H29B 109.5
H29A C29 H29C 109.5
H29B C29 H29C 109.5
N3 C28 H28A 109.5
N3 C28 H28B 109.5
N3 C28 H28C 109.5
H28A C28 H28B 109.5
H28A C28 H28C 109.5
H28B C28 H28C 109.5
O10 C31 C30 114.6(6)
O10 C31 H31A 108.6
O10 C31 H31B 108.6
C30 C31 H31A 108.6
C30 C31 H31B 108.6
H31A C31 H31B 107.6
S1 C5 H5A 109.5
S1 C5 H5B 109.5
S1 C5 H5C 109.5
H5A C5 H5B 109.5
H5A C5 H5C 109.5
H5B C5 H5C 109.5

loop_
_geom_bond_atom_site_label_1
_geom_bond_atom_site_label_2
_geom_bond_distance
Ni1 O7 2.078(3)
Ni1 O1 2.068(3)
Ni1 O6 2.033(3)
Ni1 O9 2.085(4)
Ni1 O3 2.033(3)
Ni1 N1 2.096(4)
Ni2 S2 2.4836(15)
Ni2 O6 2.045(3)
Ni2 O8 2.032(4)
Ni2 O4 2.045(3)
Ni2 O3 2.047(3)
Ni2 N2 2.078(4)
S2 C17 1.804(6)
S2 C16 1.815(6)
S1 C4 1.801(7)
S1 C5 1.768(8)
O7 C25 1.268(6)
O1 C1 1.269(6)
O6 C20 1.325(6)
O9 C27 1.218(7)
O8 C25 1.250(6)
O4 C13 1.285(6)
O3 C8 1.326(5)
O2 C1 1.250(6)
N2 H2 0.9800
N2 C18 1.493(6)
N2 C14 1.473(6)
N1 H1 0.9800
N1 C2 1.488(6)
N1 C6 1.495(7)
O5 C13 1.226(7)
N4 H4C 0.8900
N4 H4D 0.8900
N4 H4E 0.8900
N4 C30 1.471(7)
N3 C27 1.320(7)
N3 C29 1.433(8)
N3 C28 1.461(9)
C25 C26 1.503(7)
C8 C7 1.410(7)
C8 C9 1.389(7)
O10 H10A 0.8200
O10 C31 1.395(8)
C20 C19 1.415(7)
C20 C21 1.394(7)
C19 C24 1.378(7)
C19 C18 1.494(7)
C2 H2A 0.9800
C2 C1 1.524(7)
C2 C3 1.551(8)
C7 C12 1.404(7)
C7 C6 1.491(7)
C27 H27 0.9300
C9 H9 0.9300
C9 C10 1.377(7)
O11 H11A 0.67(11)
O11 H11B 0.79(12)
C21 H21 0.9300
C21 C22 1.381(8)
C13 C14 1.536(7)
C24 H24 0.9300
C24 C23 1.394(9)
C12 H12 0.9300
C12 C11 1.368(9)
C18 H18A 0.9700
C18 H18B 0.9700
C23 H23 0.9300
C23 C22 1.379(8)
C3 H3A 0.9700
C3 H3B 0.9700
C3 C4 1.509(9)
C26 H26A 0.9600
C26 H26B 0.9600
C26 H26C 0.9600
C6 H6A 0.9700
C6 H6B 0.9700
O12 H12A 0.8510
O12 H12B 0.8500
C22 H22 0.9300
C15 H15A 0.9700
C15 H15B 0.9700
C15 C14 1.537(8)
C15 C16 1.509(9)
C14 H14 0.9800
C30 H30A 0.9700
C30 H30B 0.9700
C30 C31 1.507(9)
C4 H4A 0.9700
C4 H4B 0.9700
C11 H11 0.9300
C11 C10 1.381(9)
C10 H10 0.9300
C17 H17A 0.9600
C17 H17B 0.9600
C17 H17C 0.9600
C16 H16A 0.9700
C16 H16B 0.9700
C29 H29A 0.9600
C29 H29B 0.9600
C29 H29C 0.9600
C28 H28A 0.9600
C28 H28B 0.9600
C28 H28C 0.9600
C31 H31A 0.9700
C31 H31B 0.9700
C5 H5A 0.9600
C5 H5B 0.9600
C5 H5C 0.9600

loop_
_geom_hbond_atom_site_label_D
_geom_hbond_atom_site_label_H
_geom_hbond_atom_site_label_A
_geom_hbond_distance_DH
_geom_hbond_distance_HA
_geom_hbond_distance_DA
_geom_hbond_angle_DHA
_geom_hbond_site_symmetry_A
_geom_hbond_publ_flag
N4 H4C O1 0.89 1.90 2.777(6) 169.3 . yes
N4 H4D O4 0.89 1.86 2.739(5) 170.7 . yes
O10 H10A O2 0.82 1.97 2.784(6) 174.2 . yes
O12 H12B O11 0.85 1.85 2.661(9) 158.5 . yes
O11 H11A O7 0.67(11) 2.07(12) 2.736(7) 173(14) . yes
O11 H11B O5 0.79(12) 2.01(12) 2.797(9) 170(11) 1_565 yes
